data_7130707
loop_
_publ_author_name
'Wang, Tong-Tong'
'Zhao, Li-Ming'

_publ_section_title
;
 Synthesis of 2-arylethenesulfonyl fluorides and isoindolinones:
 Ru-catalyzed C-H activation of nitrones with ethenesulfonyl fluoride.
;
_journal_issue 79
_journal_name_full 'Chemical communications (Cambridge, England)'
_journal_page_first 11099
_journal_page_last 11102
_journal_paper_doi 10.1039/d2cc03418b
_journal_volume 58
_journal_year 2022
_chemical_formula_moiety 'C13 H16 F N O3 S'
_chemical_formula_sum 'C13 H16 F N O3 S'
_chemical_formula_weight 285.33
_space_group_crystal_system monoclinic
_space_group_IT_number 14
_space_group_name_Hall '-P 2ybc'
_space_group_name_H-M_alt 'P 1 21/c 1'
_atom_sites_solution_hydrogens geom
_atom_sites_solution_primary dual
_audit_creation_date 2021-12-06
_audit_creation_method
;
Olex2 1.3
(compiled 2020.11.12 svn.r5f609507 for OlexSys, GUI svn.r6408)
;
_audit_update_record
;
2022-04-29 deposited with the CCDC.	2022-09-05 downloaded from the CCDC.
;
_cell_angle_alpha 90
_cell_angle_beta 98.592(11)
_cell_angle_gamma 90
_cell_formula_units_Z 8
_cell_length_a 10.7846(12)
_cell_length_b 16.6680(18)
_cell_length_c 16.942(2)
_cell_measurement_reflns_used 2712
_cell_measurement_temperature 293(2)
_cell_measurement_theta_max 21.4700
_cell_measurement_theta_min 2.4270
_cell_volume 3011.3(6)
_computing_cell_refinement 'CrysAlisPro 1.171.38.46 (Rigaku OD, 2015)'
_computing_data_collection 'CrysAlisPro 1.171.38.46 (Rigaku OD, 2015)'
_computing_data_reduction 'CrysAlisPro 1.171.38.46 (Rigaku OD, 2015)'
_computing_molecular_graphics 'Olex2 1.3 (Dolomanov et al., 2009)'
_computing_publication_material 'Olex2 1.3 (Dolomanov et al., 2009)'
_computing_structure_refinement 'SHELXL 2014/7 (Sheldrick, 2015)'
_computing_structure_solution 'SHELXT 2014/5 (Sheldrick, 2014)'
_diffrn_ambient_temperature 293(2)
_diffrn_detector 'CCD plate'
_diffrn_detector_area_resol_mean 8.0606
_diffrn_detector_type Eos
_diffrn_measured_fraction_theta_full 0.999
_diffrn_measured_fraction_theta_max 0.999
_diffrn_measurement_details
;
List of Runs (angles in degrees, time in seconds):

  # Type    Start    End  Width  t~exp~   \w     \q     \k     \f   Frames
#--------------------------------------------------------------------------
  1  \w    -38.00  34.00   1.00    7.50    --  -16.59  19.00 -30.00   72
  2  \w    -25.00  20.00   1.00    7.50    --  -16.59 -99.00 -60.00   45
  3  \w    -44.00  10.00   1.00    7.50    --   15.65 -57.00 150.00   54
  4  \w     42.00  85.00   1.00    7.50    --   15.65 178.00 -60.00   43
  5  \w     43.00  75.00   1.00    7.50    --   15.65 178.00  90.00   32
;
_diffrn_measurement_device 'four-circle diffractometer'
_diffrn_measurement_device_type 'Xcalibur, Eos, Gemini'
_diffrn_measurement_method '\w scans'
_diffrn_orient_matrix_type 'CrysAlisPro convention (1999,Acta A55,543-557)'
_diffrn_orient_matrix_UB_11 -0.0619424000
_diffrn_orient_matrix_UB_12 -0.0039300000
_diffrn_orient_matrix_UB_13 0.0087076000
_diffrn_orient_matrix_UB_21 -0.0045218000
_diffrn_orient_matrix_UB_22 -0.0385136000
_diffrn_orient_matrix_UB_23 -0.0182216000
_diffrn_orient_matrix_UB_31 0.0234861000
_diffrn_orient_matrix_UB_32 -0.0178414000
_diffrn_orient_matrix_UB_33 0.0372091000
_diffrn_radiation_monochromator graphite
_diffrn_radiation_probe x-ray
_diffrn_radiation_type 'Mo K\a'
_diffrn_radiation_wavelength 0.71073
_diffrn_reflns_av_R_equivalents 0.0362
_diffrn_reflns_av_unetI/netI 0.0514
_diffrn_reflns_Laue_measured_fraction_full 0.999
_diffrn_reflns_Laue_measured_fraction_max 0.999
_diffrn_reflns_limit_h_max 12
_diffrn_reflns_limit_h_min -10
_diffrn_reflns_limit_k_max 19
_diffrn_reflns_limit_k_min -18
_diffrn_reflns_limit_l_max 19
_diffrn_reflns_limit_l_min -19
_diffrn_reflns_number 13084
_diffrn_reflns_point_group_measured_fraction_full 0.999
_diffrn_reflns_point_group_measured_fraction_max 0.999
_diffrn_reflns_theta_full 24.500
_diffrn_reflns_theta_max 24.500
_diffrn_reflns_theta_min 1.910
_diffrn_source 'fine-focus sealed X-ray tube'
_diffrn_source_type 'Enhance (Mo) X-ray Source'
_exptl_absorpt_coefficient_mu 0.228
_exptl_absorpt_correction_T_max 1.00000
_exptl_absorpt_correction_T_min 0.71894
_exptl_absorpt_correction_type multi-scan
_exptl_absorpt_process_details
;
CrysAlisPro 1.171.38.46 (Rigaku Oxford Diffraction, 2015)
Empirical absorption correction using spherical harmonics,
 implemented in SCALE3 ABSPACK scaling algorithm.
;
_exptl_crystal_colour 'clear light colourless'
_exptl_crystal_colour_lustre clear
_exptl_crystal_colour_modifier light
_exptl_crystal_colour_primary colourless
_exptl_crystal_density_diffrn 1.259
_exptl_crystal_description block
_exptl_crystal_F_000 1200
_exptl_crystal_size_max 0.21
_exptl_crystal_size_mid 0.14
_exptl_crystal_size_min 0.12
_refine_diff_density_max 0.380
_refine_diff_density_min -0.335
_refine_diff_density_rms 0.054
_refine_ls_extinction_method none
_refine_ls_goodness_of_fit_ref 1.016
_refine_ls_hydrogen_treatment constr
_refine_ls_matrix_type full
_refine_ls_number_parameters 349
_refine_ls_number_reflns 5015
_refine_ls_number_restraints 3
_refine_ls_restrained_S_all 1.020
_refine_ls_R_factor_all 0.1330
_refine_ls_R_factor_gt 0.0715
_refine_ls_shift/su_max 0.000
_refine_ls_shift/su_mean 0.000
_refine_ls_structure_factor_coef Fsqd
_refine_ls_weighting_details 'w=1/[\s^2^(Fo^2^)+(0.0767P)^2^+1.6501P] where P=(Fo^2^+2Fc^2^)/3'
_refine_ls_weighting_scheme calc
_refine_ls_wR_factor_gt 0.1632
_refine_ls_wR_factor_ref 0.1998
_reflns_Friedel_coverage 0.000
_reflns_number_gt 2783
_reflns_number_total 5015
_reflns_threshold_expression 'I > 2\s(I)'
_cod_data_source_file d2cc03418b2.cif
_cod_data_source_block exp_10487
_cod_depositor_comments 'Adding full bibliography for 7130707.cif.'
_cod_original_sg_symbol_H-M 'P 21/c'
_cod_database_code 7130707
_shelx_shelxl_version_number 2014/7
_shelx_space_group_comment
;
The symmetry employed for this shelxl refinement is uniquely defined
by the following loop, which should always be used as a source of
symmetry information in preference to the above space-group names.
They are only intended as comments.
;
_shelx_estimated_absorpt_t_max 0.973
_shelx_estimated_absorpt_t_min 0.954
_reflns_odcompleteness_completeness 99.86
_reflns_odcompleteness_iscentric 1
_reflns_odcompleteness_theta 26.32
_olex2_refinement_description
;
1. Fixed Uiso
 At 1.2 times of:
  All C(H) groups, All N(H) groups
 At 1.5 times of:
  All C(H,H,H) groups
2. Rigid bond restraints
 C7, C8
 with sigma for 1-2 distances of 0.005 and sigma for 1-3 distances of 0.005
 C1, C7
 with sigma for 1-2 distances of 0.001 and sigma for 1-3 distances of 0.001
 C8, S1
 with sigma for 1-2 distances of 0.001 and sigma for 1-3 distances of 0.001
3.a Aromatic/amide H refined with riding coordinates:
 N1(H1), N2(H2), C19(H19), C17(H17), C3(H3), C20(H20), C15(H15), C6(H6),
 C5(H5), C7(H7), C4(H4), C00V(H00V), C16(H16), C8(H8)
3.b Idealised Me refined as rotating group:
 C23(H23A,H23B,H23C), C13(H13A,H13B,H13C), C24(H24A,H24B,H24C), C12(H12A,H12B,
 H12C), C11(H11A,H11B,H11C), C25(H25A,H25B,H25C)
;
_olex2_submission_special_instructions 'No special instructions were received'
_oxdiff_exptl_absorpt_empirical_details
;
Empirical correction (ABSPACK) includes:
- Absorption correction using spherical harmonics
- Frame scaling
;
_oxdiff_exptl_absorpt_empirical_full_max 1.362
_oxdiff_exptl_absorpt_empirical_full_min 0.608

loop_
_space_group_symop_operation_xyz
'x, y, z'
'-x, y+1/2, -z+1/2'
'-x, -y, -z'
'x, -y-1/2, z-1/2'

loop_
_atom_site_label
_atom_site_type_symbol
_atom_site_fract_x
_atom_site_fract_y
_atom_site_fract_z
_atom_site_U_iso_or_equiv
_atom_site_adp_type
_atom_site_occupancy
_atom_site_site_symmetry_order
_atom_site_calc_flag
_atom_site_refinement_flags_posn
_atom_site_refinement_flags_adp
_atom_site_refinement_flags_occupancy
_atom_site_disorder_assembly
_atom_site_disorder_group
S2 S 0.58359(13) 0.35472(10) 0.33439(9) 0.1030(5) Uani 1 1 d . . . . .
S1 S 0.33046(14) 0.53992(9) 0.08509(10) 0.1050(5) Uani 1 1 d . U . . .
O6 O 0.0849(3) 0.33876(16) 0.47743(14) 0.0760(8) Uani 1 1 d . . . . .
N1 N 0.0527(3) 0.25789(17) 0.11120(16) 0.0554(8) Uani 1 1 d . . . . .
H1 H 0.0574 0.2256 0.0722 0.066 Uiso 1 1 calc R U . . .
O3 O 0.1671(3) 0.32505(17) 0.21290(15) 0.0794(8) Uani 1 1 d . . . . .
N2 N 0.1612(3) 0.38281(17) 0.36779(16) 0.0618(9) Uani 1 1 d . . . . .
H2 H 0.1909 0.3671 0.3260 0.074 Uiso 1 1 calc R U . . .
C9 C 0.1583(4) 0.2789(2) 0.1550(2) 0.0575(10) Uani 1 1 d . . . . .
C21 C 0.1348(4) 0.3260(2) 0.4177(2) 0.0588(10) Uani 1 1 d . . . . .
O2 O 0.2013(3) 0.5459(2) 0.0798(2) 0.1236(13) Uani 1 1 d . . . . .
C10 C -0.0725(4) 0.2847(2) 0.1230(2) 0.0629(10) Uani 1 1 d . . . . .
C2 C 0.2764(3) 0.2461(2) 0.1301(2) 0.0581(10) Uani 1 1 d . . . . .
C18 C 0.1680(4) 0.2418(2) 0.3964(2) 0.0595(10) Uani 1 1 d . . . . .
C14 C 0.2834(4) 0.2220(2) 0.3741(2) 0.0666(11) Uani 1 1 d . . . . .
C1 C 0.3604(4) 0.2987(3) 0.1031(2) 0.0719(11) Uani 1 1 d . U . . .
C19 C 0.3840(4) 0.2812(3) 0.3738(2) 0.0714(11) Uani 1 1 d . . . . .
H19 H 0.3852 0.3237 0.4095 0.086 Uiso 1 1 calc R U . . .
F2 F 0.7013(3) 0.3099(3) 0.3652(3) 0.1845(18) Uani 1 1 d . . . . .
F1 F 0.3880(4) 0.5784(2) 0.1637(3) 0.1600(14) Uani 1 1 d . . . . .
C22 C 0.1450(5) 0.4699(2) 0.3767(2) 0.0761(13) Uani 1 1 d . . . . .
C17 C 0.0789(4) 0.1828(3) 0.3990(2) 0.0775(12) Uani 1 1 d . . . . .
H17 H 0.0023 0.1957 0.4147 0.093 Uiso 1 1 calc R U . . .
C3 C 0.3025(4) 0.1655(3) 0.1367(2) 0.0748(12) Uani 1 1 d . . . . .
H3 H 0.2444 0.1307 0.1537 0.090 Uiso 1 1 calc R U . . .
C20 C 0.4722(4) 0.2803(3) 0.3284(3) 0.0793(12) Uani 1 1 d . . . . .
H20 H 0.4746 0.2386 0.2922 0.095 Uiso 1 1 calc R U . . .
O1 O 0.3853(4) 0.5755(3) 0.0249(3) 0.176(2) Uani 1 1 d . . . . .
C15 C 0.3042(5) 0.1425(3) 0.3533(3) 0.0903(14) Uani 1 1 d . . . . .
H15 H 0.3805 0.1283 0.3379 0.108 Uiso 1 1 calc R U . . .
C6 C 0.4714(4) 0.2673(4) 0.0837(3) 0.0935(15) Uani 1 1 d . . . . .
H6 H 0.5288 0.3015 0.0650 0.112 Uiso 1 1 calc R U . . .
C23 C 0.2174(5) 0.4971(3) 0.4565(3) 0.1057(17) Uani 1 1 d . . . . .
H23A H 0.1841 0.4709 0.4993 0.159 Uiso 1 1 calc R U . . .
H23B H 0.2094 0.5541 0.4617 0.159 Uiso 1 1 calc R U . . .
H23C H 0.3043 0.4833 0.4589 0.159 Uiso 1 1 calc R U . . .
C5 C 0.4976(5) 0.1876(4) 0.0916(3) 0.1022(16) Uani 1 1 d . . . . .
H5 H 0.5730 0.1682 0.0789 0.123 Uiso 1 1 calc R U . . .
C7 C 0.3263(5) 0.3863(3) 0.0961(3) 0.0928(15) Uani 1 1 d . U . . .
H7 H 0.2408 0.3964 0.0922 0.111 Uiso 1 1 calc R U . . .
C4 C 0.4143(5) 0.1355(3) 0.1182(3) 0.0918(14) Uani 1 1 d . . . . .
H4 H 0.4327 0.0811 0.1236 0.110 Uiso 1 1 calc R U . . .
C13 C -0.1635(4) 0.2482(3) 0.0555(3) 0.0946(15) Uani 1 1 d . . . . .
H13A H -0.1417 0.2653 0.0052 0.142 Uiso 1 1 calc R U . . .
H13B H -0.2472 0.2655 0.0597 0.142 Uiso 1 1 calc R U . . .
H13C H -0.1591 0.1908 0.0589 0.142 Uiso 1 1 calc R U . . .
C00V C 0.1024(6) 0.1052(3) 0.3788(3) 0.1000(16) Uani 1 1 d . . . . .
H00V H 0.0418 0.0660 0.3811 0.120 Uiso 1 1 calc R U . . .
C24 C 0.2014(6) 0.5085(3) 0.3084(3) 0.1118(19) Uani 1 1 d . . . . .
H24A H 0.2863 0.4905 0.3100 0.168 Uiso 1 1 calc R U . . .
H24B H 0.2003 0.5658 0.3139 0.168 Uiso 1 1 calc R U . . .
H24C H 0.1531 0.4934 0.2583 0.168 Uiso 1 1 calc R U . . .
C16 C 0.2129(6) 0.0851(3) 0.3553(3) 0.1077(17) Uani 1 1 d . . . . .
H16 H 0.2272 0.0326 0.3406 0.129 Uiso 1 1 calc R U . . .
C12 C -0.0808(5) 0.3756(3) 0.1174(3) 0.1014(16) Uani 1 1 d . . . . .
H12A H -0.0255 0.3990 0.1609 0.152 Uiso 1 1 calc R U . . .
H12B H -0.1654 0.3922 0.1199 0.152 Uiso 1 1 calc R U . . .
H12C H -0.0569 0.3929 0.0677 0.152 Uiso 1 1 calc R U . . .
C11 C -0.1013(5) 0.2561(3) 0.2035(3) 0.1043(16) Uani 1 1 d . . . . .
H11A H -0.0915 0.1989 0.2071 0.156 Uiso 1 1 calc R U . . .
H11B H -0.1860 0.2701 0.2089 0.156 Uiso 1 1 calc R U . . .
H11C H -0.0446 0.2811 0.2454 0.156 Uiso 1 1 calc R U . . .
C25 C 0.0079(5) 0.4891(3) 0.3701(3) 0.1121(18) Uani 1 1 d . . . . .
H25A H -0.0341 0.4731 0.3186 0.168 Uiso 1 1 calc R U . . .
H25B H -0.0025 0.5458 0.3768 0.168 Uiso 1 1 calc R U . . .
H25C H -0.0274 0.4608 0.4108 0.168 Uiso 1 1 calc R U . . .
C8 C 0.3886(6) 0.4447(3) 0.0948(4) 0.122(2) Uani 1 1 d . U . . .
H8 H 0.4750 0.4382 0.0993 0.146 Uiso 1 1 calc R U . . .
O4 O 0.6028(4) 0.3783(3) 0.2582(2) 0.1474(16) Uani 1 1 d . . . . .
O5 O 0.5665(4) 0.4109(3) 0.3911(3) 0.170(2) Uani 1 1 d . . . . .

loop_
_atom_site_aniso_label
_atom_site_aniso_U_11
_atom_site_aniso_U_22
_atom_site_aniso_U_33
_atom_site_aniso_U_23
_atom_site_aniso_U_13
_atom_site_aniso_U_12
S2 0.0800(9) 0.1221(12) 0.1058(11) -0.0106(10) 0.0108(7) -0.0243(9)
S1 0.0926(11) 0.0902(10) 0.1386(13) 0.0409(9) 0.0382(9) 0.0076(8)
O6 0.104(2) 0.0754(19) 0.0547(15) 0.0077(14) 0.0325(15) -0.0049(16)
N1 0.0565(19) 0.0580(19) 0.0532(17) -0.0136(15) 0.0130(15) 0.0073(16)
O3 0.095(2) 0.090(2) 0.0566(15) -0.0279(16) 0.0196(14) -0.0080(17)
N2 0.099(2) 0.0468(19) 0.0460(16) 0.0019(15) 0.0312(16) 0.0010(17)
C9 0.070(3) 0.057(2) 0.047(2) -0.003(2) 0.0156(19) -0.001(2)
C21 0.072(3) 0.061(3) 0.044(2) 0.005(2) 0.0117(18) -0.004(2)
O2 0.082(2) 0.125(3) 0.170(4) 0.046(3) 0.041(2) 0.007(2)
C10 0.060(2) 0.059(2) 0.072(2) -0.010(2) 0.018(2) 0.009(2)
C2 0.056(2) 0.070(3) 0.047(2) -0.0106(19) 0.0042(17) 0.000(2)
C18 0.074(3) 0.051(2) 0.052(2) 0.0085(18) 0.0076(19) -0.004(2)
C14 0.078(3) 0.047(2) 0.070(3) 0.007(2) -0.005(2) -0.001(2)
C1 0.056(3) 0.098(3) 0.058(2) 0.007(2) -0.0006(19) -0.005(2)
C19 0.072(3) 0.065(3) 0.073(3) 0.001(2) -0.002(2) 0.004(2)
F2 0.086(2) 0.238(5) 0.214(4) 0.063(3) -0.025(2) -0.013(3)
F1 0.169(3) 0.127(3) 0.184(4) 0.002(3) 0.027(3) -0.029(3)
C22 0.125(4) 0.048(2) 0.062(2) -0.001(2) 0.036(2) 0.005(3)
C17 0.091(3) 0.061(3) 0.081(3) 0.003(2) 0.017(2) -0.014(3)
C3 0.073(3) 0.064(3) 0.089(3) -0.012(2) 0.013(2) -0.003(2)
C20 0.076(3) 0.076(3) 0.083(3) -0.012(2) 0.003(2) -0.005(2)
O1 0.155(4) 0.184(4) 0.214(5) 0.112(4) 0.115(3) 0.053(3)
C15 0.087(3) 0.057(3) 0.126(4) 0.004(3) 0.012(3) 0.012(3)
C6 0.063(3) 0.109(4) 0.109(4) 0.019(3) 0.016(3) -0.003(3)
C23 0.169(5) 0.064(3) 0.085(3) -0.020(3) 0.024(3) -0.008(3)
C5 0.061(3) 0.121(5) 0.126(4) -0.005(4) 0.019(3) 0.015(3)
C7 0.091(4) 0.095(2) 0.085(3) 0.036(3) -0.012(3) -0.017(3)
C4 0.080(3) 0.072(3) 0.121(4) -0.015(3) 0.007(3) 0.018(3)
C13 0.056(3) 0.106(4) 0.121(4) -0.024(3) 0.012(3) 0.006(3)
C00V 0.110(4) 0.063(3) 0.129(4) 0.003(3) 0.025(3) -0.023(3)
C24 0.199(6) 0.052(3) 0.097(3) 0.014(3) 0.065(4) -0.001(3)
C16 0.138(5) 0.043(3) 0.141(5) 0.003(3) 0.021(4) -0.006(3)
C12 0.105(4) 0.066(3) 0.132(4) -0.007(3) 0.016(3) 0.029(3)
C11 0.096(4) 0.124(4) 0.104(4) 0.003(3) 0.052(3) -0.002(3)
C25 0.140(5) 0.089(4) 0.114(4) 0.006(3) 0.040(4) 0.035(4)
C8 0.116(5) 0.092(2) 0.157(5) 0.042(4) 0.017(4) 0.011(3)
O4 0.148(4) 0.181(4) 0.110(3) 0.034(3) 0.008(2) -0.061(3)
O5 0.163(4) 0.164(4) 0.200(4) -0.090(4) 0.083(3) -0.093(3)

loop_
_atom_type_symbol
_atom_type_description
_atom_type_scat_dispersion_real
_atom_type_scat_dispersion_imag
_atom_type_scat_source
C C 0.0033 0.0016 'International Tables Vol C Tables 4.2.6.8 and 6.1.1.4'
H H 0.0000 0.0000 'International Tables Vol C Tables 4.2.6.8 and 6.1.1.4'
F F 0.0171 0.0103 'International Tables Vol C Tables 4.2.6.8 and 6.1.1.4'
N N 0.0061 0.0033 'International Tables Vol C Tables 4.2.6.8 and 6.1.1.4'
O O 0.0106 0.0060 'International Tables Vol C Tables 4.2.6.8 and 6.1.1.4'
S S 0.1246 0.1234 'International Tables Vol C Tables 4.2.6.8 and 6.1.1.4'

loop_
_geom_angle_atom_site_label_1
_geom_angle_atom_site_label_2
_geom_angle_atom_site_label_3
_geom_angle
_geom_angle_site_symmetry_1
_geom_angle_site_symmetry_3
_geom_angle_publ_flag
F2 S2 C20 102.1(2) . . ?
O4 S2 F2 103.2(3) . . ?
O4 S2 C20 110.3(2) . . ?
O5 S2 F2 107.0(3) . . ?
O5 S2 C20 111.6(2) . . ?
O5 S2 O4 120.6(3) . . ?
O2 S1 F1 107.5(3) . . ?
O2 S1 O1 117.2(3) . . ?
O2 S1 C8 115.2(3) . . ?
F1 S1 C8 102.2(3) . . ?
O1 S1 F1 107.4(3) . . ?
O1 S1 C8 106.1(3) . . ?
C9 N1 H1 117.2 . . ?
C9 N1 C10 125.6(3) . . ?
C10 N1 H1 117.2 . . ?
C21 N2 H2 116.7 . . ?
C21 N2 C22 126.7(3) . . ?
C22 N2 H2 116.7 . . ?
N1 C9 C2 116.3(3) . . ?
O3 C9 N1 124.9(4) . . ?
O3 C9 C2 118.7(3) . . ?
O6 C21 N2 124.1(4) . . ?
O6 C21 C18 120.4(3) . . ?
N2 C21 C18 115.5(3) . . ?
N1 C10 C13 106.3(3) . . ?
N1 C10 C12 110.1(3) . . ?
N1 C10 C11 110.1(3) . . ?
C13 C10 C12 109.1(4) . . ?
C13 C10 C11 110.7(4) . . ?
C12 C10 C11 110.5(4) . . ?
C1 C2 C9 119.0(4) . . ?
C3 C2 C9 120.4(4) . . ?
C3 C2 C1 120.5(4) . . ?
C14 C18 C21 122.7(4) . . ?
C17 C18 C21 117.7(4) . . ?
C17 C18 C14 119.6(4) . . ?
C18 C14 C19 122.1(4) . . ?
C18 C14 C15 118.5(4) . . ?
C15 C14 C19 119.4(4) . . ?
C2 C1 C6 118.0(4) . . ?
C2 C1 C7 118.3(4) . . ?
C6 C1 C7 123.7(4) . . ?
C14 C19 H19 116.7 . . ?
C20 C19 C14 126.6(4) . . ?
C20 C19 H19 116.7 . . ?
N2 C22 C23 109.3(4) . . ?
N2 C22 C24 105.7(3) . . ?
N2 C22 C25 109.5(4) . . ?
C23 C22 C24 109.7(4) . . ?
C25 C22 C23 111.7(4) . . ?
C25 C22 C24 110.7(4) . . ?
C18 C17 H17 119.7 . . ?
C00V C17 C18 120.6(5) . . ?
C00V C17 H17 119.7 . . ?
C2 C3 H3 119.7 . . ?
C2 C3 C4 120.7(4) . . ?
C4 C3 H3 119.7 . . ?
S2 C20 H20 119.4 . . ?
C19 C20 S2 121.3(4) . . ?
C19 C20 H20 119.4 . . ?
C14 C15 H15 119.7 . . ?
C16 C15 C14 120.6(5) . . ?
C16 C15 H15 119.7 . . ?
C1 C6 H6 119.4 . . ?
C5 C6 C1 121.2(5) . . ?
C5 C6 H6 119.4 . . ?
C22 C23 H23A 109.5 . . ?
C22 C23 H23B 109.5 . . ?
C22 C23 H23C 109.5 . . ?
H23A C23 H23B 109.5 . . ?
H23A C23 H23C 109.5 . . ?
H23B C23 H23C 109.5 . . ?
C6 C5 H5 119.6 . . ?
C6 C5 C4 120.9(5) . . ?
C4 C5 H5 119.6 . . ?
C1 C7 H7 114.1 . . ?
C8 C7 C1 131.7(5) . . ?
C8 C7 H7 114.1 . . ?
C3 C4 H4 120.6 . . ?
C5 C4 C3 118.8(5) . . ?
C5 C4 H4 120.6 . . ?
C10 C13 H13A 109.5 . . ?
C10 C13 H13B 109.5 . . ?
C10 C13 H13C 109.5 . . ?
H13A C13 H13B 109.5 . . ?
H13A C13 H13C 109.5 . . ?
H13B C13 H13C 109.5 . . ?
C17 C00V H00V 119.7 . . ?
C16 C00V C17 120.7(5) . . ?
C16 C00V H00V 119.7 . . ?
C22 C24 H24A 109.5 . . ?
C22 C24 H24B 109.5 . . ?
C22 C24 H24C 109.5 . . ?
H24A C24 H24B 109.5 . . ?
H24A C24 H24C 109.5 . . ?
H24B C24 H24C 109.5 . . ?
C15 C16 H16 120.0 . . ?
C00V C16 C15 120.0(5) . . ?
C00V C16 H16 120.0 . . ?
C10 C12 H12A 109.5 . . ?
C10 C12 H12B 109.5 . . ?
C10 C12 H12C 109.5 . . ?
H12A C12 H12B 109.5 . . ?
H12A C12 H12C 109.5 . . ?
H12B C12 H12C 109.5 . . ?
C10 C11 H11A 109.5 . . ?
C10 C11 H11B 109.5 . . ?
C10 C11 H11C 109.5 . . ?
H11A C11 H11B 109.5 . . ?
H11A C11 H11C 109.5 . . ?
H11B C11 H11C 109.5 . . ?
C22 C25 H25A 109.5 . . ?
C22 C25 H25B 109.5 . . ?
C22 C25 H25C 109.5 . . ?
H25A C25 H25B 109.5 . . ?
H25A C25 H25C 109.5 . . ?
H25B C25 H25C 109.5 . . ?
S1 C8 H8 117.8 . . ?
C7 C8 S1 124.4(5) . . ?
C7 C8 H8 117.8 . . ?

loop_
_geom_bond_atom_site_label_1
_geom_bond_atom_site_label_2
_geom_bond_distance
_geom_bond_site_symmetry_2
_geom_bond_publ_flag
S2 F2 1.499(4) . ?
S2 C20 1.719(5) . ?
S2 O4 1.394(4) . ?
S2 O5 1.374(4) . ?
S1 O2 1.386(3) . ?
S1 F1 1.525(4) . ?
S1 O1 1.387(4) . ?
S1 C8 1.705(6) . ?
O6 C21 1.234(4) . ?
N1 H1 0.8600 . ?
N1 C9 1.311(4) . ?
N1 C10 1.464(4) . ?
O3 C9 1.238(4) . ?
N2 H2 0.8600 . ?
N2 C21 1.328(4) . ?
N2 C22 1.472(5) . ?
C9 C2 1.503(5) . ?
C21 C18 1.505(5) . ?
C10 C13 1.518(6) . ?
C10 C12 1.520(6) . ?
C10 C11 1.521(6) . ?
C2 C1 1.388(5) . ?
C2 C3 1.374(5) . ?
C18 C14 1.393(5) . ?
C18 C17 1.381(5) . ?
C14 C19 1.467(6) . ?
C14 C15 1.397(6) . ?
C1 C6 1.389(6) . ?
C1 C7 1.507(6) . ?
C19 H19 0.9300 . ?
C19 C20 1.311(5) . ?
C22 C23 1.526(6) . ?
C22 C24 1.528(6) . ?
C22 C25 1.500(6) . ?
C17 H17 0.9300 . ?
C17 C00V 1.371(6) . ?
C3 H3 0.9300 . ?
C3 C4 1.384(6) . ?
C20 H20 0.9300 . ?
C15 H15 0.9300 . ?
C15 C16 1.377(7) . ?
C6 H6 0.9300 . ?
C6 C5 1.361(7) . ?
C23 H23A 0.9600 . ?
C23 H23B 0.9600 . ?
C23 H23C 0.9600 . ?
C5 H5 0.9300 . ?
C5 C4 1.373(7) . ?
C7 H7 0.9300 . ?
C7 C8 1.185(6) . ?
C4 H4 0.9300 . ?
C13 H13A 0.9600 . ?
C13 H13B 0.9600 . ?
C13 H13C 0.9600 . ?
C00V H00V 0.9300 . ?
C00V C16 1.354(7) . ?
C24 H24A 0.9600 . ?
C24 H24B 0.9600 . ?
C24 H24C 0.9600 . ?
C16 H16 0.9300 . ?
C12 H12A 0.9600 . ?
C12 H12B 0.9600 . ?
C12 H12C 0.9600 . ?
C11 H11A 0.9600 . ?
C11 H11B 0.9600 . ?
C11 H11C 0.9600 . ?
C25 H25A 0.9600 . ?
C25 H25B 0.9600 . ?
C25 H25C 0.9600 . ?
C8 H8 0.9300 . ?

loop_
_geom_torsion_atom_site_label_1
_geom_torsion_atom_site_label_2
_geom_torsion_atom_site_label_3
_geom_torsion_atom_site_label_4
_geom_torsion
_geom_torsion_site_symmetry_1
_geom_torsion_site_symmetry_2
_geom_torsion_site_symmetry_3
_geom_torsion_site_symmetry_4
_geom_torsion_publ_flag
O6 C21 C18 C14 -134.2(4) . . . . ?
O6 C21 C18 C17 46.1(5) . . . . ?
N1 C9 C2 C1 114.2(4) . . . . ?
N1 C9 C2 C3 -67.9(5) . . . . ?
O3 C9 C2 C1 -63.7(5) . . . . ?
O3 C9 C2 C3 114.2(4) . . . . ?
N2 C21 C18 C14 46.7(5) . . . . ?
N2 C21 C18 C17 -133.0(4) . . . . ?
C9 N1 C10 C13 177.1(4) . . . . ?
C9 N1 C10 C12 59.1(5) . . . . ?
C9 N1 C10 C11 -63.0(5) . . . . ?
C9 C2 C1 C6 177.2(4) . . . . ?
C9 C2 C1 C7 -2.9(5) . . . . ?
C9 C2 C3 C4 -176.3(4) . . . . ?
C21 N2 C22 C23 56.4(6) . . . . ?
C21 N2 C22 C24 174.3(4) . . . . ?
C21 N2 C22 C25 -66.4(5) . . . . ?
C21 C18 C14 C19 3.3(6) . . . . ?
C21 C18 C14 C15 -178.2(4) . . . . ?
C21 C18 C17 C00V 178.7(4) . . . . ?
O2 S1 C8 C7 0.9(7) . . . . ?
C10 N1 C9 O3 -0.3(6) . . . . ?
C10 N1 C9 C2 -178.0(3) . . . . ?
C2 C1 C6 C5 -0.5(7) . . . . ?
C2 C1 C7 C8 158.2(6) . . . . ?
C2 C3 C4 C5 -1.3(7) . . . . ?
C18 C14 C19 C20 -152.1(4) . . . . ?
C18 C14 C15 C16 -0.5(7) . . . . ?
C18 C17 C00V C16 -0.4(8) . . . . ?
C14 C18 C17 C00V -1.0(6) . . . . ?
C14 C19 C20 S2 179.5(3) . . . . ?
C14 C15 C16 C00V -0.9(8) . . . . ?
C1 C2 C3 C4 1.5(6) . . . . ?
C1 C6 C5 C4 0.8(8) . . . . ?
C1 C7 C8 S1 179.1(4) . . . . ?
C19 C14 C15 C16 178.1(4) . . . . ?
F2 S2 C20 C19 114.4(4) . . . . ?
F1 S1 C8 C7 117.1(6) . . . . ?
C22 N2 C21 O6 4.5(6) . . . . ?
C22 N2 C21 C18 -176.4(4) . . . . ?
C17 C18 C14 C19 -177.1(4) . . . . ?
C17 C18 C14 C15 1.5(6) . . . . ?
C17 C00V C16 C15 1.4(9) . . . . ?
C3 C2 C1 C6 -0.6(6) . . . . ?
C3 C2 C1 C7 179.3(4) . . . . ?
O1 S1 C8 C7 -130.5(6) . . . . ?
C15 C14 C19 C20 29.4(6) . . . . ?
C6 C1 C7 C8 -21.9(9) . . . . ?
C6 C5 C4 C3 0.1(8) . . . . ?
C7 C1 C6 C5 179.6(4) . . . . ?
O4 S2 C20 C19 -136.5(4) . . . . ?
O5 S2 C20 C19 0.4(5) . . . . ?
